data_7058588
loop_
_publ_author_name
'Arendt-Pindel, Agata'
'Marsza\/lek-Harych, Aleksandra'
'G\;ebarowska, El\.zbieta'
'G\;ebarowski, Tomasz'
'J\;edrzkiewicz, Dawid'
'Pl\;askowska, El\.zbieta'
'Zalewski, Dariusz'
'Gulia, Nurbey'
'Szafert, S\/lawomir'
'Ejfler, Jolanta'

_publ_section_title
;
 Design and functionalization of bioactive benzoxazines. An unexpected
 ortho-substitution effect
;
_journal_issue 30
_journal_name_full 'New Journal of Chemistry'
_journal_page_first 12042
_journal_paper_doi 10.1039/C8NJ06440G
_journal_volume 43
_journal_year 2019
_chemical_formula_moiety 'C19 H19 N O'
_chemical_formula_sum 'C19 H19 N O'
_chemical_formula_weight 277.35
_space_group_crystal_system monoclinic
_space_group_IT_number 14
_space_group_name_Hall '-P 2ybc'
_space_group_name_H-M_alt 'P 1 21/c 1'
_symmetry_space_group_name_Hall '-P 2ybc'
_symmetry_space_group_name_H-M 'P 1 21/c 1'
_atom_sites_solution_hydrogens geom
_audit_creation_method SHELXL-2017/1
_audit_update_record
;
2018-09-04 deposited with the CCDC.    2019-07-02 downloaded from the CCDC.
;
_cell_angle_alpha 90
_cell_angle_beta 93.41(4)
_cell_angle_gamma 90
_cell_formula_units_Z 4
_cell_length_a 8.519(4)
_cell_length_b 5.828(3)
_cell_length_c 30.471(10)
_cell_measurement_reflns_used 939
_cell_measurement_temperature 110(2)
_cell_measurement_theta_max 63.1089
_cell_measurement_theta_min 2.9032
_cell_volume 1510.2(12)
_computing_cell_refinement
;
CrysAlis RED, Oxford Diffraction Ltd.,
Version 1.171.33.66 (release 28-04-2010 CrysAlis171 .NET)
(compiled Apr 28 2010,14:27:37)
;
_computing_data_collection
;
CrysAlis CCD, Oxford Diffraction Ltd.,
Version 1.171.33.66 (release 28-04-2010 CrysAlis171 .NET)
(compiled Apr 28 2010,14:27:37)
;
_computing_data_reduction
;
CrysAlis RED, Oxford Diffraction Ltd.,
Version 1.171.33.66 (release 28-04-2010 CrysAlis171 .NET)
(compiled Apr 28 2010,14:27:37)
;
_computing_structure_refinement 'SHELXL-2017/1 (Sheldrick, 2017)'
_computing_structure_solution 'SHELXS-2013/1 (Sheldrick, 2013)'
_diffrn_ambient_temperature 110(2)
_diffrn_detector_area_resol_mean 8.1956
_diffrn_measured_fraction_theta_full 0.976
_diffrn_measured_fraction_theta_max 0.976
_diffrn_measurement_device_type 'Xcalibur, Onyx'
_diffrn_measurement_method '\w scans'
_diffrn_radiation_type CuK\a
_diffrn_radiation_wavelength 1.54184
_diffrn_reflns_av_R_equivalents 0.0602
_diffrn_reflns_av_unetI/netI 0.1175
_diffrn_reflns_Laue_measured_fraction_full 0.976
_diffrn_reflns_Laue_measured_fraction_max 0.976
_diffrn_reflns_limit_h_max 9
_diffrn_reflns_limit_h_min -8
_diffrn_reflns_limit_k_max 6
_diffrn_reflns_limit_k_min -4
_diffrn_reflns_limit_l_max 35
_diffrn_reflns_limit_l_min -23
_diffrn_reflns_number 4487
_diffrn_reflns_point_group_measured_fraction_full 0.976
_diffrn_reflns_point_group_measured_fraction_max 0.976
_diffrn_reflns_theta_full 63.204
_diffrn_reflns_theta_max 63.204
_diffrn_reflns_theta_min 2.906
_diffrn_source 'Enhance (Cu) X-ray Source'
_exptl_absorpt_coefficient_mu 0.582
_exptl_absorpt_correction_T_max 1.00000
_exptl_absorpt_correction_T_min 0.68048
_exptl_absorpt_correction_type multi-scan
_exptl_absorpt_process_details
;
CrysAlis RED, Oxford Diffraction Ltd.,
Version 1.171.33.66 (release 28-04-2010 CrysAlis171 .NET)
(compiled Apr 28 2010,14:27:37)
Empirical absorption correction using spherical harmonics,
 implemented in SCALE3 ABSPACK scaling algorithm.
;
_exptl_crystal_colour colourless
_exptl_crystal_density_diffrn 1.220
_exptl_crystal_description block
_exptl_crystal_F_000 592
_exptl_crystal_size_max 0.320
_exptl_crystal_size_mid 0.280
_exptl_crystal_size_min 0.140
_refine_diff_density_max 0.249
_refine_diff_density_min -0.192
_refine_diff_density_rms 0.058
_refine_ls_extinction_method none
_refine_ls_goodness_of_fit_ref 0.781
_refine_ls_hydrogen_treatment constr
_refine_ls_matrix_type full
_refine_ls_number_parameters 191
_refine_ls_number_reflns 2389
_refine_ls_number_restraints 0
_refine_ls_restrained_S_all 0.781
_refine_ls_R_factor_all 0.1000
_refine_ls_R_factor_gt 0.0545
_refine_ls_shift/su_max 0.000
_refine_ls_shift/su_mean 0.000
_refine_ls_structure_factor_coef Fsqd
_refine_ls_weighting_details 'w=1/[\s^2^(Fo^2^)+(0.0684P)^2^] where P=(Fo^2^+2Fc^2^)/3'
_refine_ls_weighting_scheme calc
_refine_ls_wR_factor_gt 0.1231
_refine_ls_wR_factor_ref 0.1351
_reflns_Friedel_coverage 0.000
_reflns_number_gt 1185
_reflns_number_total 2389
_reflns_threshold_expression 'I > 2\s(I)'
_cod_data_source_file c8nj06440g2.cif
_cod_data_source_block 15
_cod_depositor_comments 'Adding full bibliography for 7058586--7058596.cif.'
_cod_database_code 7058588
_shelx_shelxl_version_number 2017/1
_shelx_space_group_comment
;
The symmetry employed for this shelxl refinement is uniquely defined
by the following loop, which should always be used as a source of
symmetry information in preference to the above space-group names.
They are only intended as comments.
;
_shelx_estimated_absorpt_t_min 0.836
_shelx_estimated_absorpt_t_max 0.923

loop_
_space_group_symop_operation_xyz
'x, y, z'
'-x, y+1/2, -z+1/2'
'-x, -y, -z'
'x, -y-1/2, z-1/2'

loop_
_atom_site_label
_atom_site_type_symbol
_atom_site_fract_x
_atom_site_fract_y
_atom_site_fract_z
_atom_site_U_iso_or_equiv
_atom_site_adp_type
_atom_site_occupancy
_atom_site_site_symmetry_order
_atom_site_calc_flag
_atom_site_refinement_flags_posn
_atom_site_refinement_flags_adp
O1 O 0.4706(2) 0.2384(4) 0.28548(6) 0.0259(5) Uani 1 1 d . .
N1 N 0.6733(3) 0.4461(4) 0.32858(7) 0.0232(7) Uani 1 1 d . .
C1 C 0.7522(4) -0.0531(6) 0.52036(9) 0.0319(9) Uani 1 1 d . .
C2 C 0.8323(4) -0.1194(7) 0.48399(9) 0.0366(9) Uani 1 1 d . .
H2 H 0.885324 -0.262807 0.483927 0.044 Uiso 1 1 calc R U
C3 C 0.8345(4) 0.0257(6) 0.44752(10) 0.0335(9) Uani 1 1 d . .
H3 H 0.889657 -0.020611 0.422815 0.040 Uiso 1 1 calc R U
C4 C 0.7577(4) 0.2363(6) 0.44659(9) 0.0306(8) Uani 1 1 d . .
C5 C 0.6776(4) 0.2993(7) 0.48304(10) 0.0405(10) Uani 1 1 d . .
H5 H 0.624211 0.442438 0.482969 0.049 Uiso 1 1 calc R U
C6 C 0.6738(4) 0.1579(7) 0.51959(10) 0.0404(10) Uani 1 1 d . .
H6 H 0.617816 0.204453 0.544137 0.048 Uiso 1 1 calc R U
C7 C 0.7630(4) 0.3912(6) 0.40703(9) 0.0354(9) Uani 1 1 d . .
H7A H 0.873236 0.406845 0.398853 0.042 Uiso 1 1 calc R U
H7B H 0.724494 0.545582 0.414657 0.042 Uiso 1 1 calc R U
C8 C 0.6628(4) 0.2979(6) 0.36779(9) 0.0258(8) Uani 1 1 d . .
H8A H 0.698711 0.141208 0.360829 0.031 Uiso 1 1 calc R U
H8B H 0.551839 0.287977 0.375546 0.031 Uiso 1 1 calc R U
C9 C 0.6315(4) 0.3239(6) 0.28832(9) 0.0240(8) Uani 1 1 d . .
H9A H 0.704294 0.192760 0.285809 0.029 Uiso 1 1 calc R U
H9B H 0.645961 0.427504 0.263125 0.029 Uiso 1 1 calc R U
C10 C 0.3618(4) 0.4004(6) 0.29655(9) 0.0234(8) Uani 1 1 d . .
C11 C 0.2045(4) 0.3492(6) 0.28651(9) 0.0272(8) Uani 1 1 d . .
H11 H 0.176327 0.209511 0.272018 0.033 Uiso 1 1 calc R U
C12 C 0.0892(4) 0.5012(6) 0.29759(9) 0.0280(8) Uani 1 1 d . .
H12 H -0.017927 0.463336 0.290707 0.034 Uiso 1 1 calc R U
C13 C 0.1255(4) 0.7101(6) 0.31873(9) 0.0264(8) Uani 1 1 d . .
C14 C 0.2854(4) 0.7550(6) 0.32849(9) 0.0239(8) Uani 1 1 d . .
H14 H 0.313882 0.894982 0.342830 0.029 Uiso 1 1 calc R U
C15 C 0.4040(4) 0.6048(6) 0.31818(9) 0.0238(8) Uani 1 1 d . .
C16 C 0.5752(4) 0.6555(6) 0.32936(9) 0.0245(8) Uani 1 1 d . .
H16A H 0.612983 0.767850 0.308014 0.029 Uiso 1 1 calc R U
H16B H 0.586760 0.725550 0.358972 0.029 Uiso 1 1 calc R U
C17 C -0.0013(4) 0.8715(6) 0.33122(10) 0.0337(9) Uani 1 1 d . .
H17A H 0.043143 0.985364 0.352120 0.050 Uiso 1 1 calc R U
H17B H -0.084249 0.785053 0.344854 0.050 Uiso 1 1 calc R U
H17C H -0.045811 0.949759 0.304863 0.050 Uiso 1 1 calc R U
C18 C 0.7556(4) -0.2039(7) 0.56039(11) 0.0325(9) Uani 1 1 d . .
C19 C 0.7611(4) -0.3105(7) 0.58809(13) 0.0382(9) Uani 1 1 d . .
H19 H 0.766130 -0.407303 0.613226 0.046 Uiso 1 1 calc R U

loop_
_atom_site_aniso_label
_atom_site_aniso_U_11
_atom_site_aniso_U_22
_atom_site_aniso_U_33
_atom_site_aniso_U_23
_atom_site_aniso_U_13
_atom_site_aniso_U_12
O1 0.0281(13) 0.0270(13) 0.0222(11) -0.0045(10) -0.0009(9) 0.0015(11)
N1 0.0317(16) 0.0251(16) 0.0127(12) 0.0011(11) 0.0003(11) 0.0014(13)
C1 0.042(2) 0.040(2) 0.0138(16) 0.0041(15) -0.0015(14) -0.0059(19)
C2 0.046(2) 0.043(2) 0.0203(17) 0.0007(16) -0.0019(16) -0.003(2)
C3 0.048(2) 0.036(2) 0.0158(16) 0.0003(15) 0.0008(15) -0.0012(19)
C4 0.040(2) 0.035(2) 0.0160(15) 0.0046(16) -0.0030(14) -0.0067(19)
C5 0.053(2) 0.040(2) 0.0284(18) 0.0044(17) 0.0030(16) 0.007(2)
C6 0.053(2) 0.044(3) 0.0250(18) 0.0031(18) 0.0077(17) 0.005(2)
C7 0.048(2) 0.038(2) 0.0195(16) 0.0078(15) -0.0086(15) -0.0091(19)
C8 0.0340(19) 0.027(2) 0.0155(14) 0.0036(14) -0.0046(13) 0.0004(16)
C9 0.0237(18) 0.029(2) 0.0189(15) -0.0017(14) 0.0000(13) -0.0020(16)
C10 0.032(2) 0.0242(19) 0.0141(14) 0.0008(14) 0.0008(13) 0.0062(16)
C11 0.033(2) 0.028(2) 0.0208(16) 0.0009(15) -0.0014(15) 0.0001(17)
C12 0.033(2) 0.030(2) 0.0212(16) 0.0021(15) -0.0020(14) -0.0013(18)
C13 0.0314(19) 0.029(2) 0.0187(15) 0.0040(15) 0.0027(14) 0.0038(17)
C14 0.0339(19) 0.0228(19) 0.0148(14) 0.0008(14) -0.0001(14) 0.0030(17)
C15 0.033(2) 0.0242(19) 0.0142(14) 0.0012(14) 0.0027(14) -0.0007(16)
C16 0.0282(18) 0.027(2) 0.0180(15) 0.0008(14) -0.0006(13) -0.0012(16)
C17 0.036(2) 0.036(2) 0.0287(17) 0.0022(16) 0.0029(15) 0.0034(18)
C18 0.030(2) 0.041(2) 0.0264(18) -0.0106(18) -0.0027(15) -0.0008(18)
C19 0.040(2) 0.038(2) 0.038(2) -0.0028(19) 0.0084(18) -0.0078(19)

loop_
_atom_type_symbol
_atom_type_description
_atom_type_scat_dispersion_real
_atom_type_scat_dispersion_imag
_atom_type_scat_source
C C 0.0181 0.0091 'International Tables Vol C Tables 4.2.6.8 and 6.1.1.4'
H H 0.0000 0.0000 'International Tables Vol C Tables 4.2.6.8 and 6.1.1.4'
N N 0.0311 0.0180 'International Tables Vol C Tables 4.2.6.8 and 6.1.1.4'
O O 0.0492 0.0322 'International Tables Vol C Tables 4.2.6.8 and 6.1.1.4'

loop_
_geom_angle_atom_site_label_1
_geom_angle_atom_site_label_2
_geom_angle_atom_site_label_3
_geom_angle
C10 O1 C9 113.3(2)
C9 N1 C16 108.0(2)
C9 N1 C8 112.0(2)
C16 N1 C8 114.0(2)
C2 C1 C6 119.2(3)
C2 C1 C18 119.9(3)
C6 C1 C18 120.9(3)
C1 C2 C3 119.7(4)
C1 C2 H2 120.1
C3 C2 H2 120.1
C4 C3 C2 121.5(3)
C4 C3 H3 119.3
C2 C3 H3 119.3
C5 C4 C3 118.1(3)
C5 C4 C7 121.4(3)
C3 C4 C7 120.5(3)
C4 C5 C6 121.4(4)
C4 C5 H5 119.3
C6 C5 H5 119.3
C5 C6 C1 120.1(3)
C5 C6 H6 120.0
C1 C6 H6 120.0
C4 C7 C8 111.8(3)
C4 C7 H7A 109.3
C8 C7 H7A 109.3
C4 C7 H7B 109.3
C8 C7 H7B 109.3
H7A C7 H7B 107.9
N1 C8 C7 111.5(3)
N1 C8 H8A 109.3
C7 C8 H8A 109.3
N1 C8 H8B 109.3
C7 C8 H8B 109.3
H8A C8 H8B 108.0
N1 C9 O1 113.7(2)
N1 C9 H9A 108.8
O1 C9 H9A 108.8
N1 C9 H9B 108.8
O1 C9 H9B 108.8
H9A C9 H9B 107.7
O1 C10 C11 116.9(3)
O1 C10 C15 122.8(3)
C11 C10 C15 120.3(3)
C12 C11 C10 120.0(3)
C12 C11 H11 120.0
C10 C11 H11 120.0
C11 C12 C13 121.9(3)
C11 C12 H12 119.0
C13 C12 H12 119.0
C14 C13 C12 116.4(3)
C14 C13 C17 122.3(3)
C12 C13 C17 121.2(3)
C15 C14 C13 123.1(3)
C15 C14 H14 118.5
C13 C14 H14 118.5
C14 C15 C10 118.3(3)
C14 C15 C16 122.2(3)
C10 C15 C16 119.5(3)
N1 C16 C15 112.0(3)
N1 C16 H16A 109.2
C15 C16 H16A 109.2
N1 C16 H16B 109.2
C15 C16 H16B 109.2
H16A C16 H16B 107.9
C13 C17 H17A 109.5
C13 C17 H17B 109.5
H17A C17 H17B 109.5
C13 C17 H17C 109.5
H17A C17 H17C 109.5
H17B C17 H17C 109.5
C19 C18 C1 178.4(4)
C18 C19 H19 180.0

loop_
_geom_bond_atom_site_label_1
_geom_bond_atom_site_label_2
_geom_bond_distance
O1 C10 1.379(4)
O1 C9 1.456(3)
N1 C9 1.445(4)
N1 C16 1.480(4)
N1 C8 1.481(4)
C1 C2 1.390(4)
C1 C6 1.399(5)
C1 C18 1.502(5)
C2 C3 1.397(4)
C2 H2 0.9500
C3 C4 1.390(5)
C3 H3 0.9500
C4 C5 1.387(5)
C4 C7 1.509(4)
C5 C6 1.388(5)
C5 H5 0.9500
C6 H6 0.9500
C7 C8 1.527(4)
C7 H7A 0.9900
C7 H7B 0.9900
C8 H8A 0.9900
C8 H8B 0.9900
C9 H9A 0.9900
C9 H9B 0.9900
C10 C11 1.389(4)
C10 C15 1.398(4)
C11 C12 1.380(4)
C11 H11 0.9500
C12 C13 1.403(4)
C12 H12 0.9500
C13 C14 1.402(4)
C13 C17 1.499(4)
C14 C15 1.387(4)
C14 H14 0.9500
C15 C16 1.507(4)
C16 H16A 0.9900
C16 H16B 0.9900
C17 H17A 0.9800
C17 H17B 0.9800
C17 H17C 0.9800
C18 C19 1.047(4)
C19 H19 0.9500
